data_7205488
loop_
_publ_author_name
'Fujii, Kotaro'
'Aruga, Kumiko'
'Sekine, Akiko'
'Uekusa, Hidehiro'
'Sohno, Katsuya'
'Tanaka, Koichi'

_publ_section_title
;
 In situ observation and mechanistic elucidation of metastable colored
 species in crystalline state photochromism of
 trans-biindenylidenedione
;
_journal_issue 3
_journal_name_full CrystEngComm
_journal_page_first 731
_journal_paper_doi 10.1039/c0ce00642d
_journal_volume 13
_journal_year 2011
_chemical_formula_moiety 'C32 H24 O2'
_chemical_formula_sum 'C32 H24 O2'
_chemical_formula_weight 440.51
_space_group_IT_number 14
_symmetry_cell_setting monoclinic
_symmetry_Int_Tables_number 14
_symmetry_space_group_name_Hall '-P 2ybc'
_symmetry_space_group_name_H-M 'P 1 21/c 1'
_atom_sites_solution_hydrogens geom
_atom_sites_solution_primary direct
_atom_sites_solution_secondary difmap
_audit_creation_method SHELXL-97
_cell_angle_alpha 90.00
_cell_angle_beta 111.017(2)
_cell_angle_gamma 90.00
_cell_formula_units_Z 4
_cell_length_a 11.3564(14)
_cell_length_b 14.1618(17)
_cell_length_c 15.1141(18)
_cell_measurement_reflns_used 30065
_cell_measurement_temperature 93(2)
_cell_measurement_theta_max 27.73
_cell_measurement_theta_min 1.92
_cell_volume 2269.0(5)
_computing_cell_refinement 'Bruker SAINT'
_computing_data_collection 'Bruker SMART'
_computing_data_reduction 'Bruker SAINT & SADABS'
_computing_molecular_graphics ORTEP-3
_computing_publication_material SHELXL-97
_computing_structure_refinement 'SHELXL-97 (Sheldrick, 1997)'
_computing_structure_solution 'SHELXS-97 (Sheldrick, 1990)'
_diffrn_ambient_temperature 93(2)
_diffrn_measured_fraction_theta_full 0.985
_diffrn_measured_fraction_theta_max 0.985
_diffrn_measurement_device_type 'Bruker SMART CCD area detector system'
_diffrn_measurement_method '\w scan'
_diffrn_radiation_monochromator graphite
_diffrn_radiation_probe x-ray
_diffrn_radiation_type MoK\a
_diffrn_radiation_wavelength 0.71073
_diffrn_reflns_av_R_equivalents 0.0451
_diffrn_reflns_av_sigmaI/netI 0.0268
_diffrn_reflns_limit_h_max 14
_diffrn_reflns_limit_h_min -14
_diffrn_reflns_limit_k_max 18
_diffrn_reflns_limit_k_min -18
_diffrn_reflns_limit_l_max 19
_diffrn_reflns_limit_l_min -19
_diffrn_reflns_number 30065
_diffrn_reflns_theta_full 27.73
_diffrn_reflns_theta_max 27.73
_diffrn_reflns_theta_min 1.92
_diffrn_source 'rotating anode X-ray tube'
_exptl_absorpt_coefficient_mu 0.079
_exptl_absorpt_correction_T_max 0.9976
_exptl_absorpt_correction_T_min 0.9767
_exptl_absorpt_correction_type multi-scan
_exptl_absorpt_process_details 'absorption was corrected by SADABS'
_exptl_crystal_colour yellow
_exptl_crystal_density_diffrn 1.290
_exptl_crystal_density_method 'not measured'
_exptl_crystal_description platelet
_exptl_crystal_F_000 928
_exptl_crystal_size_max 0.30
_exptl_crystal_size_mid 0.20
_exptl_crystal_size_min 0.03
_refine_diff_density_max 0.372
_refine_diff_density_min -0.242
_refine_diff_density_rms 0.059
_refine_ls_extinction_coef 0.0064(10)
_refine_ls_extinction_expression Fc^*^=kFc[1+0.001xFc^2^\l^3^/sin(2\q)]^-1/4^
_refine_ls_extinction_method SHELXL
_refine_ls_goodness_of_fit_ref 1.021
_refine_ls_hydrogen_treatment constr
_refine_ls_matrix_type full
_refine_ls_number_parameters 328
_refine_ls_number_reflns 5244
_refine_ls_number_restraints 10
_refine_ls_restrained_S_all 1.022
_refine_ls_R_factor_all 0.0580
_refine_ls_R_factor_gt 0.0439
_refine_ls_shift/su_max 0.001
_refine_ls_shift/su_mean 0.000
_refine_ls_structure_factor_coef Fsqd
_refine_ls_weighting_details 'calc w=1/[\s^2^(Fo^2^)+(0.0662P)^2^+0.6498P] where P=(Fo^2^+2Fc^2^)/3'
_refine_ls_weighting_scheme calc
_refine_ls_wR_factor_gt 0.1108
_refine_ls_wR_factor_ref 0.1189
_reflns_number_gt 4154
_reflns_number_total 5244
_reflns_threshold_expression >2sigma(I)
_cod_data_source_file C0CE00642D.TXT
_cod_data_source_block TBID3Me-yellow-crystal-after-storing
_cod_original_sg_symbol_H-M 'P 21/c'
_cod_database_code 7205488

loop_
_symmetry_equiv_pos_as_xyz
'x, y, z'
'-x, y+1/2, -z+1/2'
'-x, -y, -z'
'x, -y-1/2, z-1/2'

loop_
_atom_site_label
_atom_site_type_symbol
_atom_site_fract_x
_atom_site_fract_y
_atom_site_fract_z
_atom_site_U_iso_or_equiv
_atom_site_adp_type
_atom_site_occupancy
_atom_site_symmetry_multiplicity
_atom_site_calc_flag
_atom_site_refinement_flags
_atom_site_disorder_assembly
_atom_site_disorder_group
C1 C 0.40725(11) 0.89849(9) 0.13536(9) 0.0168(3) Uani 1 1 d . A 1
C2 C 0.41280(11) 0.97491(9) 0.20757(8) 0.0170(3) Uani 1 1 d . A 1
H2 H 0.4576 1.0320 0.1967 0.020 Uiso 1 1 calc R A 1
C3 C 0.48992(11) 0.92779(9) 0.30091(9) 0.0179(3) Uani 1 1 d . A 1
C4 C 0.53735(12) 0.96849(10) 0.39054(9) 0.0216(3) Uani 1 1 d . A 1
H4 H 0.5261 1.0339 0.3992 0.026 Uiso 1 1 calc R A 1
C5 C 0.60171(13) 0.91085(11) 0.46729(9) 0.0244(3) Uani 1 1 d . A 1
H5 H 0.6351 0.9375 0.5290 0.029 Uiso 1 1 calc R A 1
C6 C 0.61816(12) 0.81474(10) 0.45537(9) 0.0237(3) Uani 1 1 d . A 1
H6 H 0.6601 0.7765 0.5091 0.028 Uiso 1 1 calc R A 1
C7 C 0.57387(12) 0.77439(10) 0.36569(9) 0.0210(3) Uani 1 1 d . A 1
H7 H 0.5864 0.7093 0.3569 0.025 Uiso 1 1 calc R A 1
C8 C 0.51041(11) 0.83261(9) 0.28898(9) 0.0179(3) Uani 1 1 d . A 1
C9 C 0.46116(11) 0.80850(9) 0.18705(9) 0.0173(3) Uani 1 1 d . A 1
C10 C 0.28258(11) 1.00175(9) 0.20813(9) 0.0175(3) Uani 1 1 d . A 1
C11 C 0.26162(12) 1.09106(9) 0.23770(9) 0.0195(3) Uani 1 1 d . A 1
H11 H 0.3285 1.1357 0.2561 0.023 Uiso 1 1 calc R A 1
C12 C 0.14447(13) 1.11671(10) 0.24093(9) 0.0221(3) Uani 1 1 d . A 1
C13 C 0.04760(13) 1.05029(10) 0.21482(10) 0.0249(3) Uani 1 1 d . A 1
H13 H -0.0329 1.0667 0.2161 0.030 Uiso 1 1 calc R A 1
C14 C 0.06782(13) 0.96066(10) 0.18712(10) 0.0260(3) Uani 1 1 d . A 1
H14 H 0.0015 0.9156 0.1702 0.031 Uiso 1 1 calc R A 1
C15 C 0.18464(13) 0.93602(9) 0.18384(10) 0.0222(3) Uani 1 1 d . A 1
H15 H 0.1978 0.8741 0.1650 0.027 Uiso 1 1 calc R A 1
C16 C 0.12265(15) 1.21492(11) 0.27050(12) 0.0323(3) Uani 1 1 d . A 1
H16A H 0.0355 1.2205 0.2680 0.048 Uiso 1 1 calc R A 1
H16B H 0.1376 1.2611 0.2274 0.048 Uiso 1 1 calc R A 1
H16C H 0.1807 1.2269 0.3353 0.048 Uiso 1 1 calc R A 1
C21 C 0.36604(11) 0.90744(9) 0.04055(9) 0.0169(3) Uani 1 1 d . A 1
C22 C 0.34875(12) 0.82879(9) -0.03183(9) 0.0183(3) Uani 1 1 d D A 1
H22 H 0.4311 0.7959 -0.0193 0.022 Uiso 1 1 calc R A 1
C23 C 0.31252(11) 0.88290(9) -0.12488(9) 0.0187(3) Uani 1 1 d . A 1
C24 C 0.28486(12) 0.84635(10) -0.21567(9) 0.0231(3) Uani 1 1 d . A 1
H24 H 0.2875 0.7802 -0.2254 0.028 Uiso 1 1 calc R A 1
C25 C 0.25334(13) 0.90864(11) -0.29174(10) 0.0259(3) Uani 1 1 d . A 1
H25 H 0.2354 0.8847 -0.3539 0.031 Uiso 1 1 calc R A 1
C26 C 0.24768(12) 1.00586(11) -0.27806(10) 0.0253(3) Uani 1 1 d . A 1
H26 H 0.2260 1.0473 -0.3310 0.030 Uiso 1 1 calc R A 1
C27 C 0.27347(12) 1.04239(10) -0.18798(9) 0.0226(3) Uani 1 1 d . A 1
H27 H 0.2693 1.1084 -0.1783 0.027 Uiso 1 1 calc R A 1
C28 C 0.30569(11) 0.97936(9) -0.11197(9) 0.0191(3) Uani 1 1 d . A 1
C29 C 0.33459(12) 1.00050(9) -0.01061(9) 0.0187(3) Uani 1 1 d . A 1
C30 C 0.24842(15) 0.75685(12) -0.03571(12) 0.0196(4) Uani 0.923(4) 1 d P A 1
C31 C 0.13827(14) 0.78517(13) -0.02306(11) 0.0228(3) Uani 0.923(4) 1 d P A 1
H31 H 0.1283 0.8496 -0.0098 0.027 Uiso 0.923(4) 1 calc PR A 1
C32 C 0.04275(15) 0.72178(14) -0.02930(11) 0.0299(4) Uani 0.923(4) 1 d P A 1
C33 C 0.05917(17) 0.62734(13) -0.05101(12) 0.0337(5) Uani 0.923(4) 1 d P A 1
H33 H -0.0046 0.5824 -0.0551 0.040 Uiso 0.923(4) 1 calc PR A 1
C34 C 0.16578(18) 0.59895(12) -0.06641(13) 0.0344(5) Uani 0.923(4) 1 d P A 1
H34 H 0.1738 0.5352 -0.0830 0.041 Uiso 0.923(4) 1 calc PR A 1
C35 C 0.26189(18) 0.66289(12) -0.05793(12) 0.0272(4) Uani 0.923(4) 1 d P A 1
H35 H 0.3364 0.6427 -0.0672 0.033 Uiso 0.923(4) 1 calc PR A 1
C36 C -0.07459(17) 0.75402(18) -0.01373(14) 0.0477(6) Uani 0.923(4) 1 d P A 1
H36A H -0.0833 0.8226 -0.0223 0.072 Uiso 0.923(4) 1 calc PR A 1
H36B H -0.0685 0.7377 0.0508 0.072 Uiso 0.923(4) 1 calc PR A 1
H36C H -0.1484 0.7228 -0.0595 0.072 Uiso 0.923(4) 1 calc PR A 1
O1 O 0.46812(9) 0.73243(7) 0.15123(6) 0.0229(2) Uani 1 1 d . A 1
O2 O 0.33672(10) 1.07812(7) 0.02499(7) 0.0270(2) Uani 1 1 d . A 1
C30B C 0.2325(12) 0.7750(11) -0.0334(17) 0.035(5) Uiso 0.077(4) 1 d PGDU A 2
C31B C 0.2281(11) 0.6778(11) -0.0468(15) 0.032(5) Uiso 0.077(4) 1 d PGDU A 2
H31B H 0.2969 0.6460 -0.0553 0.038 Uiso 0.077(4) 1 calc PR A 2
C32B C 0.1229(12) 0.6270(9) -0.0476(12) 0.029(4) Uiso 0.077(4) 1 d PGDU A 2
C33B C 0.0222(9) 0.6735(10) -0.0351(12) 0.032(4) Uiso 0.077(4) 1 d PGDU A 2
H33B H -0.0497 0.6388 -0.0357 0.038 Uiso 0.077(4) 1 calc PR A 2
C34B C 0.0266(10) 0.7708(10) -0.0218(12) 0.037(4) Uiso 0.077(4) 1 d PGU A 2
H34B H -0.0422 0.8025 -0.0132 0.045 Uiso 0.077(4) 1 calc PR A 2
C35B C 0.1318(13) 0.8215(9) -0.0209(15) 0.033(5) Uiso 0.077(4) 1 d PGU A 2
H35B H 0.1349 0.8880 -0.0118 0.039 Uiso 0.077(4) 1 calc PR A 2
C36B C 0.115(2) 0.5207(9) -0.0612(18) 0.044(6) Uiso 0.077(4) 1 d PD A 2
H36D H 0.1651 0.4897 -0.0015 0.066 Uiso 0.077(4) 1 calc PR A 2
H36E H 0.1493 0.5033 -0.1102 0.066 Uiso 0.077(4) 1 calc PR A 2
H36F H 0.0273 0.5004 -0.0808 0.066 Uiso 0.077(4) 1 calc PR A 2

loop_
_atom_site_aniso_label
_atom_site_aniso_U_11
_atom_site_aniso_U_22
_atom_site_aniso_U_33
_atom_site_aniso_U_23
_atom_site_aniso_U_13
_atom_site_aniso_U_12
C1 0.0146(5) 0.0182(6) 0.0184(6) -0.0009(5) 0.0070(5) -0.0009(4)
C2 0.0183(6) 0.0180(6) 0.0157(6) -0.0014(5) 0.0073(5) -0.0008(5)
C3 0.0152(6) 0.0227(6) 0.0173(6) -0.0008(5) 0.0075(5) -0.0015(5)
C4 0.0209(6) 0.0262(7) 0.0191(6) -0.0041(5) 0.0088(5) -0.0010(5)
C5 0.0213(6) 0.0363(8) 0.0156(6) -0.0048(5) 0.0066(5) -0.0005(6)
C6 0.0205(6) 0.0335(8) 0.0163(6) 0.0035(5) 0.0057(5) 0.0017(5)
C7 0.0196(6) 0.0244(7) 0.0190(6) 0.0019(5) 0.0070(5) 0.0010(5)
C8 0.0159(6) 0.0225(6) 0.0160(6) -0.0001(5) 0.0065(5) -0.0015(5)
C9 0.0155(6) 0.0194(6) 0.0172(6) 0.0005(5) 0.0060(5) -0.0004(5)
C10 0.0189(6) 0.0197(6) 0.0144(6) 0.0018(5) 0.0067(5) 0.0007(5)
C11 0.0213(6) 0.0195(6) 0.0169(6) -0.0009(5) 0.0058(5) -0.0008(5)
C12 0.0247(7) 0.0228(7) 0.0179(6) -0.0007(5) 0.0066(5) 0.0040(5)
C13 0.0203(6) 0.0302(8) 0.0256(7) -0.0012(6) 0.0098(5) 0.0031(5)
C14 0.0216(6) 0.0260(7) 0.0327(8) -0.0027(6) 0.0123(6) -0.0039(5)
C15 0.0242(7) 0.0175(6) 0.0271(7) -0.0024(5) 0.0118(5) -0.0007(5)
C16 0.0322(8) 0.0288(8) 0.0339(8) -0.0087(6) 0.0095(6) 0.0057(6)
C21 0.0154(6) 0.0180(6) 0.0179(6) -0.0003(5) 0.0068(5) 0.0001(4)
C22 0.0199(6) 0.0202(6) 0.0143(6) -0.0003(5) 0.0053(5) 0.0023(5)
C23 0.0148(6) 0.0251(7) 0.0167(6) 0.0019(5) 0.0060(5) 0.0018(5)
C24 0.0218(6) 0.0298(7) 0.0180(6) -0.0008(5) 0.0074(5) 0.0036(5)
C25 0.0198(6) 0.0421(9) 0.0157(6) 0.0011(6) 0.0062(5) 0.0023(6)
C26 0.0188(6) 0.0376(8) 0.0192(6) 0.0093(6) 0.0067(5) 0.0015(5)
C27 0.0192(6) 0.0267(7) 0.0219(6) 0.0059(5) 0.0072(5) 0.0006(5)
C28 0.0155(6) 0.0239(7) 0.0181(6) 0.0023(5) 0.0062(5) -0.0004(5)
C29 0.0172(6) 0.0203(6) 0.0184(6) 0.0016(5) 0.0062(5) -0.0004(5)
C30 0.0235(7) 0.0196(8) 0.0115(6) 0.0010(6) 0.0014(5) -0.0017(6)
C31 0.0241(8) 0.0261(9) 0.0160(7) -0.0009(6) 0.0045(6) -0.0047(6)
C32 0.0248(8) 0.0420(12) 0.0189(7) 0.0026(7) 0.0030(6) -0.0102(7)
C33 0.0314(9) 0.0344(10) 0.0239(8) 0.0067(7) -0.0039(7) -0.0168(8)
C34 0.0374(10) 0.0215(8) 0.0304(9) -0.0006(7) -0.0049(7) -0.0033(7)
C35 0.0279(8) 0.0235(8) 0.0243(8) -0.0025(6) 0.0020(7) 0.0025(6)
C36 0.0256(9) 0.0823(16) 0.0384(10) -0.0077(10) 0.0153(8) -0.0168(9)
O1 0.0274(5) 0.0201(5) 0.0189(5) -0.0015(4) 0.0056(4) 0.0028(4)
O2 0.0376(6) 0.0189(5) 0.0236(5) -0.0001(4) 0.0099(4) 0.0004(4)

loop_
_atom_type_symbol
_atom_type_description
_atom_type_scat_dispersion_real
_atom_type_scat_dispersion_imag
_atom_type_scat_source
C C 0.0033 0.0016 'International Tables Vol C Tables 4.2.6.8 and 6.1.1.4'
H H 0.0000 0.0000 'International Tables Vol C Tables 4.2.6.8 and 6.1.1.4'
O O 0.0106 0.0060 'International Tables Vol C Tables 4.2.6.8 and 6.1.1.4'

loop_
_geom_angle_atom_site_label_1
_geom_angle_atom_site_label_2
_geom_angle_atom_site_label_3
_geom_angle
_geom_angle_site_symmetry_1
_geom_angle_site_symmetry_3
_geom_angle_publ_flag
C21 C1 C9 123.67(12) . . ?
C21 C1 C2 127.31(12) . . ?
C9 C1 C2 108.98(10) . . ?
C3 C2 C1 102.41(10) . . ?
C3 C2 C10 109.87(10) . . ?
C1 C2 C10 112.89(10) . . ?
C3 C2 H2 110.5 . . ?
C1 C2 H2 110.5 . . ?
C10 C2 H2 110.5 . . ?
C8 C3 C4 120.24(12) . . ?
C8 C3 C2 111.86(11) . . ?
C4 C3 C2 127.90(12) . . ?
C3 C4 C5 118.22(13) . . ?
C3 C4 H4 120.9 . . ?
C5 C4 H4 120.9 . . ?
C4 C5 C6 121.29(12) . . ?
C4 C5 H5 119.4 . . ?
C6 C5 H5 119.4 . . ?
C7 C6 C5 120.63(13) . . ?
C7 C6 H6 119.7 . . ?
C5 C6 H6 119.7 . . ?
C6 C7 C8 117.82(13) . . ?
C6 C7 H7 121.1 . . ?
C8 C7 H7 121.1 . . ?
C3 C8 C7 121.74(12) . . ?
C3 C8 C9 109.92(11) . . ?
C7 C8 C9 128.29(12) . . ?
O1 C9 C8 127.27(12) . . ?
O1 C9 C1 126.56(11) . . ?
C8 C9 C1 106.07(10) . . ?
C11 C10 C15 118.66(12) . . ?
C11 C10 C2 120.34(11) . . ?
C15 C10 C2 120.92(11) . . ?
C10 C11 C12 121.53(12) . . ?
C10 C11 H11 119.2 . . ?
C12 C11 H11 119.2 . . ?
C13 C12 C11 118.68(12) . . ?
C13 C12 C16 120.65(13) . . ?
C11 C12 C16 120.66(13) . . ?
C14 C13 C12 120.42(13) . . ?
C14 C13 H13 119.8 . . ?
C12 C13 H13 119.8 . . ?
C13 C14 C15 120.41(13) . . ?
C13 C14 H14 119.8 . . ?
C15 C14 H14 119.8 . . ?
C14 C15 C10 120.28(12) . . ?
C14 C15 H15 119.9 . . ?
C10 C15 H15 119.9 . . ?
C1 C21 C29 123.92(12) . . ?
C1 C21 C22 127.03(12) . . ?
C29 C21 C22 109.00(10) . . ?
C30 C22 C23 110.64(11) . . ?
C30 C22 C21 114.91(11) . . ?
C23 C22 C21 102.58(10) . . ?
C30 C22 H22 109.5 . . ?
C23 C22 H22 109.5 . . ?
C21 C22 H22 109.5 . . ?
C28 C23 C24 120.05(12) . . ?
C28 C23 C22 112.09(11) . . ?
C24 C23 C22 127.84(12) . . ?
C25 C24 C23 118.63(13) . . ?
C25 C24 H24 120.7 . . ?
C23 C24 H24 120.7 . . ?
C24 C25 C26 120.98(13) . . ?
C24 C25 H25 119.5 . . ?
C26 C25 H25 119.5 . . ?
C27 C26 C25 120.56(13) . . ?
C27 C26 H26 119.7 . . ?
C25 C26 H26 119.7 . . ?
C26 C27 C28 118.06(13) . . ?
C26 C27 H27 121.0 . . ?
C28 C27 H27 121.0 . . ?
C23 C28 C27 121.71(12) . . ?
C23 C28 C29 110.05(11) . . ?
C27 C28 C29 128.23(12) . . ?
O2 C29 C28 126.98(12) . . ?
O2 C29 C21 126.79(12) . . ?
C28 C29 C21 106.19(11) . . ?
C31 C30 C35 119.35(14) . . ?
C31 C30 C22 120.15(14) . . ?
C35 C30 C22 120.37(14) . . ?
C32 C31 C30 121.67(16) . . ?
C32 C31 H31 119.2 . . ?
C30 C31 H31 119.2 . . ?
C31 C32 C33 117.80(16) . . ?
C31 C32 C36 120.57(18) . . ?
C33 C32 C36 121.63(17) . . ?
C34 C33 C32 121.16(15) . . ?
C34 C33 H33 119.4 . . ?
C32 C33 H33 119.4 . . ?
C33 C34 C35 120.36(16) . . ?
C33 C34 H34 119.8 . . ?
C35 C34 H34 119.8 . . ?
C34 C35 C30 119.62(16) . . ?
C34 C35 H35 120.2 . . ?
C30 C35 H35 120.2 . . ?
C31B C30B C35B 120.0 . . ?
C32B C31B C30B 120.0 . . ?
C32B C31B H31B 120.0 . . ?
C30B C31B H31B 120.0 . . ?
C31B C32B C33B 120.0 . . ?
C31B C32B C36B 121.3(5) . . ?
C33B C32B C36B 118.7(5) . . ?
C32B C33B C34B 120.0 . . ?
C32B C33B H33B 120.0 . . ?
C34B C33B H33B 120.0 . . ?
C33B C34B C35B 120.0 . . ?
C33B C34B H34B 120.0 . . ?
C35B C34B H34B 120.0 . . ?
C34B C35B C30B 120.0 . . ?
C34B C35B H35B 120.0 . . ?
C30B C35B H35B 120.0 . . ?
C32B C36B H36D 109.5 . . ?
C32B C36B H36E 109.5 . . ?
H36D C36B H36E 109.5 . . ?
C32B C36B H36F 109.5 . . ?
H36D C36B H36F 109.5 . . ?
H36E C36B H36F 109.5 . . ?

loop_
_geom_bond_atom_site_label_1
_geom_bond_atom_site_label_2
_geom_bond_distance
_geom_bond_site_symmetry_2
_geom_bond_publ_flag
C1 C21 1.3444(17) . ?
C1 C9 1.5054(17) . ?
C1 C2 1.5222(17) . ?
C2 C3 1.5219(17) . ?
C2 C10 1.5299(17) . ?
C2 H2 1.0000 . ?
C3 C8 1.3906(18) . ?
C3 C4 1.3908(18) . ?
C4 C5 1.3922(19) . ?
C4 H4 0.9500 . ?
C5 C6 1.394(2) . ?
C5 H5 0.9500 . ?
C6 C7 1.3884(19) . ?
C6 H6 0.9500 . ?
C7 C8 1.3943(18) . ?
C7 H7 0.9500 . ?
C8 C9 1.4781(17) . ?
C9 O1 1.2209(16) . ?
C10 C11 1.3901(18) . ?
C10 C15 1.3949(18) . ?
C11 C12 1.3968(19) . ?
C11 H11 0.9500 . ?
C12 C13 1.393(2) . ?
C12 C16 1.5082(19) . ?
C13 C14 1.381(2) . ?
C13 H13 0.9500 . ?
C14 C15 1.3897(19) . ?
C14 H14 0.9500 . ?
C15 H15 0.9500 . ?
C16 H16A 0.9800 . ?
C16 H16B 0.9800 . ?
C16 H16C 0.9800 . ?
C21 C29 1.5047(17) . ?
C21 C22 1.5238(17) . ?
C22 C30 1.5138(19) . ?
C22 C23 1.5230(17) . ?
C22 H22 1.0000 . ?
C23 C28 1.3860(19) . ?
C23 C24 1.3929(18) . ?
C24 C25 1.3903(19) . ?
C24 H24 0.9500 . ?
C25 C26 1.397(2) . ?
C25 H25 0.9500 . ?
C26 C27 1.386(2) . ?
C26 H26 0.9500 . ?
C27 C28 1.3961(18) . ?
C27 H27 0.9500 . ?
C28 C29 1.4777(18) . ?
C29 O2 1.2202(16) . ?
C30 C31 1.391(2) . ?
C30 C35 1.394(2) . ?
C31 C32 1.385(2) . ?
C31 H31 0.9500 . ?
C32 C33 1.405(3) . ?
C32 C36 1.505(3) . ?
C33 C34 1.372(3) . ?
C33 H33 0.9500 . ?
C34 C35 1.388(2) . ?
C34 H34 0.9500 . ?
C35 H35 0.9500 . ?
C36 H36A 0.9800 . ?
C36 H36B 0.9800 . ?
C36 H36C 0.9800 . ?
C30B C31B 1.3900 . ?
C30B C35B 1.3900 . ?
C31B C32B 1.3900 . ?
C31B H31B 0.9500 . ?
C32B C33B 1.3900 . ?
C32B C36B 1.518(6) . ?
C33B C34B 1.3900 . ?
C33B H33B 0.9500 . ?
C34B C35B 1.3900 . ?
C34B H34B 0.9500 . ?
C35B H35B 0.9500 . ?
C36B H36D 0.9800 . ?
C36B H36E 0.9800 . ?
C36B H36F 0.9800 . ?

loop_
_geom_torsion_atom_site_label_1
_geom_torsion_atom_site_label_2
_geom_torsion_atom_site_label_3
_geom_torsion_atom_site_label_4
_geom_torsion
_geom_torsion_site_symmetry_1
_geom_torsion_site_symmetry_2
_geom_torsion_site_symmetry_3
_geom_torsion_site_symmetry_4
_geom_torsion_publ_flag
C21 C1 C2 C3 -169.48(12) . . . . ?
C9 C1 C2 C3 8.29(12) . . . . ?
C21 C1 C2 C10 72.44(16) . . . . ?
C9 C1 C2 C10 -109.79(11) . . . . ?
C1 C2 C3 C8 -8.55(13) . . . . ?
C10 C2 C3 C8 111.65(12) . . . . ?
C1 C2 C3 C4 171.94(12) . . . . ?
C10 C2 C3 C4 -67.86(16) . . . . ?
C8 C3 C4 C5 -1.98(18) . . . . ?
C2 C3 C4 C5 177.49(12) . . . . ?
C3 C4 C5 C6 -0.27(19) . . . . ?
C4 C5 C6 C7 2.0(2) . . . . ?
C5 C6 C7 C8 -1.42(19) . . . . ?
C4 C3 C8 C7 2.59(19) . . . . ?
C2 C3 C8 C7 -176.96(11) . . . . ?
C4 C3 C8 C9 -174.90(11) . . . . ?
C2 C3 C8 C9 5.55(14) . . . . ?
C6 C7 C8 C3 -0.86(19) . . . . ?
C6 C7 C8 C9 176.14(12) . . . . ?
C3 C8 C9 O1 176.69(12) . . . . ?
C7 C8 C9 O1 -0.6(2) . . . . ?
C3 C8 C9 C1 0.05(13) . . . . ?
C7 C8 C9 C1 -177.24(12) . . . . ?
C21 C1 C9 O1 -4.3(2) . . . . ?
C2 C1 C9 O1 177.80(12) . . . . ?
C21 C1 C9 C8 172.34(11) . . . . ?
C2 C1 C9 C8 -5.53(13) . . . . ?
C3 C2 C10 C11 92.63(14) . . . . ?
C1 C2 C10 C11 -153.75(11) . . . . ?
C3 C2 C10 C15 -84.03(14) . . . . ?
C1 C2 C10 C15 29.59(16) . . . . ?
C15 C10 C11 C12 -1.81(19) . . . . ?
C2 C10 C11 C12 -178.54(12) . . . . ?
C10 C11 C12 C13 0.77(19) . . . . ?
C10 C11 C12 C16 -178.19(12) . . . . ?
C11 C12 C13 C14 0.6(2) . . . . ?
C16 C12 C13 C14 179.52(13) . . . . ?
C12 C13 C14 C15 -0.8(2) . . . . ?
C13 C14 C15 C10 -0.3(2) . . . . ?
C11 C10 C15 C14 1.6(2) . . . . ?
C2 C10 C15 C14 178.27(12) . . . . ?
C9 C1 C21 C29 -168.26(11) . . . . ?
C2 C1 C21 C29 9.2(2) . . . . ?
C9 C1 C21 C22 9.0(2) . . . . ?
C2 C1 C21 C22 -173.58(11) . . . . ?
C1 C21 C22 C30 64.96(17) . . . . ?
C29 C21 C22 C30 -117.48(12) . . . . ?
C1 C21 C22 C23 -174.91(12) . . . . ?
C29 C21 C22 C23 2.64(12) . . . . ?
C30 C22 C23 C28 121.79(13) . . . . ?
C21 C22 C23 C28 -1.25(13) . . . . ?
C30 C22 C23 C24 -56.74(17) . . . . ?
C21 C22 C23 C24 -179.78(12) . . . . ?
C28 C23 C24 C25 1.39(19) . . . . ?
C22 C23 C24 C25 179.81(12) . . . . ?
C23 C24 C25 C26 -0.9(2) . . . . ?
C24 C25 C26 C27 0.0(2) . . . . ?
C25 C26 C27 C28 0.34(19) . . . . ?
C24 C23 C28 C27 -1.08(19) . . . . ?
C22 C23 C28 C27 -179.74(11) . . . . ?
C24 C23 C28 C29 178.00(11) . . . . ?
C22 C23 C28 C29 -0.66(14) . . . . ?
C26 C27 C28 C23 0.20(19) . . . . ?
C26 C27 C28 C29 -178.70(12) . . . . ?
C23 C28 C29 O2 -179.91(13) . . . . ?
C27 C28 C29 O2 -0.9(2) . . . . ?
C23 C28 C29 C21 2.32(14) . . . . ?
C27 C28 C29 C21 -178.67(12) . . . . ?
C1 C21 C29 O2 -3.2(2) . . . . ?
C22 C21 C29 O2 179.12(12) . . . . ?
C1 C21 C29 C28 174.54(11) . . . . ?
C22 C21 C29 C28 -3.11(13) . . . . ?
C23 C22 C30 C31 -79.06(16) . . . . ?
C21 C22 C30 C31 36.50(18) . . . . ?
C23 C22 C30 C35 96.84(16) . . . . ?
C21 C22 C30 C35 -147.59(13) . . . . ?
C35 C30 C31 C32 1.9(2) . . . . ?
C22 C30 C31 C32 177.82(15) . . . . ?
C30 C31 C32 C33 -1.3(2) . . . . ?
C30 C31 C32 C36 179.00(15) . . . . ?
C31 C32 C33 C34 -0.6(2) . . . . ?
C36 C32 C33 C34 179.05(16) . . . . ?
C32 C33 C34 C35 2.0(2) . . . . ?
C33 C34 C35 C30 -1.4(2) . . . . ?
C31 C30 C35 C34 -0.5(2) . . . . ?
C22 C30 C35 C34 -176.40(15) . . . . ?
C35B C30B C31B C32B 0.0 . . . . ?
C30B C31B C32B C33B 0.0 . . . . ?
C30B C31B C32B C36B -179.5(18) . . . . ?
C31B C32B C33B C34B 0.0 . . . . ?
C36B C32B C33B C34B 179.5(18) . . . . ?
C32B C33B C34B C35B 0.0 . . . . ?
C33B C34B C35B C30B 0.0 . . . . ?
C31B C30B C35B C34B 0.0 . . . . ?
